data_4317592
loop_
_publ_author_name
'Heather Kalish'
'Jason E. Camp'
'Marcin St\;epie\'n'
'Lechos\/law Latos-Gra\.zy\'nski'
'Marilyn M. Olmstead'
'Alan L. Balch'

_publ_section_title
;
 mesoSubstituent Effects on the Geometric and Electronic Structures of
 High-Spin and Low-Spin Iron(III) Complexes of Mono-meso-Substituted
 Octaethylporphyrins
;
_journal_name_full 'Inorganic Chemistry'
_journal_page_first 989
_journal_page_last 997
_journal_paper_doi 10.1021/ic011034q
_journal_volume 41
_journal_year 2002
_chemical_formula_sum 'C42 H48 Cl Fe N4'
_chemical_formula_weight 700.14
_chemical_name_common ClFe(meso-Ph-OEP)
_chemical_name_systematic
;
  ?
;
_space_group_IT_number 2
_symmetry_cell_setting triclinic
_symmetry_space_group_name_Hall '-P 1'
_symmetry_space_group_name_H-M 'P -1'
_atom_sites_solution_hydrogens geom
_atom_sites_solution_primary direct
_atom_sites_solution_secondary difmap
_audit_creation_method SHELXL-97
_cell_angle_alpha 113.590(4)
_cell_angle_beta 95.736(5)
_cell_angle_gamma 105.215(5)
_cell_formula_units_Z 2
_cell_length_a 9.975(2)
_cell_length_b 13.454(3)
_cell_length_c 14.799(3)
_cell_measurement_reflns_used 1089
_cell_measurement_temperature 90(2)
_cell_measurement_theta_max 23.1
_cell_measurement_theta_min 2.3
_cell_volume 1708.5(6)
_computing_cell_refinement 'Bruker SAINT'
_computing_data_collection 'Bruker SMART'
_computing_data_reduction 'Bruker SAINT'
_computing_molecular_graphics 'SHELXTL 5, XP (Sheldrick, 1994)'
_computing_publication_material 'SHELXL-97 (Sheldrick, 1997)'
_computing_structure_refinement 'SHELXL-97 (Sheldrick, 1997)'
_computing_structure_solution 'SHELXS-97 (Sheldrick, 1990)'
_diffrn_ambient_temperature 90(2)
_diffrn_detector_area_resol_mean 8.3
_diffrn_measured_fraction_theta_full 0.992
_diffrn_measured_fraction_theta_max 0.992
_diffrn_measurement_device_type 'Bruker SMART 1000'
_diffrn_measurement_method \w
_diffrn_radiation_monochromator graphite
_diffrn_radiation_source 'normal-focus sealed tube'
_diffrn_radiation_type MoK\a
_diffrn_radiation_wavelength 0.71073
_diffrn_reflns_av_R_equivalents 0.112
_diffrn_reflns_av_sigmaI/netI 0.186
_diffrn_reflns_limit_h_max 11
_diffrn_reflns_limit_h_min -11
_diffrn_reflns_limit_k_max 14
_diffrn_reflns_limit_k_min -16
_diffrn_reflns_limit_l_max 17
_diffrn_reflns_limit_l_min -17
_diffrn_reflns_number 10249
_diffrn_reflns_theta_full 25.01
_diffrn_reflns_theta_max 25.01
_diffrn_reflns_theta_min 1.75
_diffrn_standards_number 0
_exptl_absorpt_coefficient_mu 0.557
_exptl_absorpt_correction_T_max 0.9889
_exptl_absorpt_correction_T_min 0.8967
_exptl_absorpt_correction_type multi-scan
_exptl_absorpt_process_details 'SADABS 2.0 (Sheldrick, 2000)'
_exptl_crystal_colour purple
_exptl_crystal_density_diffrn 1.361
_exptl_crystal_density_method 'not measured'
_exptl_crystal_description plate
_exptl_crystal_F_000 742
_exptl_crystal_size_max 0.20
_exptl_crystal_size_mid 0.15
_exptl_crystal_size_min 0.02
_refine_diff_density_max 0.524
_refine_diff_density_min -0.862
_refine_diff_density_rms 0.102
_refine_ls_extinction_method none
_refine_ls_goodness_of_fit_ref 0.902
_refine_ls_hydrogen_treatment constr
_refine_ls_matrix_type full
_refine_ls_number_parameters 441
_refine_ls_number_reflns 5968
_refine_ls_number_restraints 0
_refine_ls_restrained_S_all 0.902
_refine_ls_R_factor_all 0.1396
_refine_ls_R_factor_gt 0.0661
_refine_ls_shift/su_max 0.007
_refine_ls_shift/su_mean 0.001
_refine_ls_structure_factor_coef Fsqd
_refine_ls_weighting_details 'calc w=1/[\s^2^(Fo^2^)+(0.0733P)^2^+0.0000P] where P=(Fo^2^+2Fc^2^)/3'
_refine_ls_weighting_scheme calc
_refine_ls_wR_factor_gt 0.1474
_refine_ls_wR_factor_ref 0.1692
_reflns_number_gt 3070
_reflns_number_total 5968
_reflns_threshold_expression I>2\s(I)
_cod_data_source_file ic011034q_1.cif
_cod_data_source_block mn1094
_cod_database_code 4317592

loop_
_symmetry_equiv_pos_as_xyz
'x, y, z'
'-x, -y, -z'

loop_
_atom_site_label
_atom_site_type_symbol
_atom_site_fract_x
_atom_site_fract_y
_atom_site_fract_z
_atom_site_U_iso_or_equiv
_atom_site_adp_type
_atom_site_occupancy
_atom_site_symmetry_multiplicity
_atom_site_calc_flag
_atom_site_refinement_flags
_atom_site_disorder_assembly
_atom_site_disorder_group
Fe1 Fe 0.75912(9) 0.41240(8) 0.73299(7) 0.0157(2) Uani 1 1 d . . .
Cl1 Cl 0.90053(15) 0.30589(13) 0.70465(11) 0.0206(4) Uani 1 1 d . . .
N1 N 0.5623(5) 0.2967(4) 0.6492(3) 0.0158(11) Uani 1 1 d . . .
N2 N 0.7624(5) 0.4613(4) 0.6180(3) 0.0149(11) Uani 1 1 d . . .
N3 N 0.8984(5) 0.5738(4) 0.8297(4) 0.0177(11) Uani 1 1 d . . .
N4 N 0.6990(5) 0.4099(4) 0.8615(3) 0.0154(11) Uani 1 1 d . . .
C1 C 0.4723(6) 0.2266(5) 0.6808(4) 0.0164(13) Uani 1 1 d . . .
C2 C 0.3660(6) 0.1364(5) 0.5985(4) 0.0182(13) Uani 1 1 d . . .
C3 C 0.3858(6) 0.1488(5) 0.5142(4) 0.0154(13) Uani 1 1 d . . .
C4 C 0.5106(6) 0.2502(5) 0.5465(4) 0.0154(13) Uani 1 1 d . . .
C5 C 0.5654(6) 0.3005(5) 0.4852(4) 0.0141(13) Uani 1 1 d . . .
C6 C 0.6837(6) 0.4024(5) 0.5210(4) 0.0161(13) Uani 1 1 d . . .
C7 C 0.7399(6) 0.4596(5) 0.4606(4) 0.0158(13) Uani 1 1 d . . .
C8 C 0.8550(6) 0.5498(5) 0.5227(4) 0.0177(14) Uani 1 1 d . . .
C9 C 0.8718(6) 0.5525(5) 0.6204(4) 0.0176(13) Uani 1 1 d . . .
C10 C 0.9749(6) 0.6342(5) 0.7046(4) 0.0176(13) Uani 1 1 d . . .
H10 H 1.0463 0.6882 0.6940 0.021 Uiso 1 1 calc R . .
C11 C 0.9880(6) 0.6476(5) 0.8013(4) 0.0173(13) Uani 1 1 d . . .
C12 C 1.0917(6) 0.7404(5) 0.8880(5) 0.0183(13) Uani 1 1 d . . .
C13 C 1.0682(6) 0.7238(5) 0.9703(4) 0.0170(13) Uani 1 1 d . . .
C14 C 0.9484(6) 0.6195(5) 0.9328(4) 0.0153(13) Uani 1 1 d . . .
C15 C 0.8903(6) 0.5702(5) 0.9920(4) 0.0165(13) Uani 1 1 d . . .
H15 H 0.9359 0.6067 1.0620 0.020 Uiso 1 1 calc R . .
C16 C 0.7733(6) 0.4740(5) 0.9592(4) 0.0179(13) Uani 1 1 d . . .
C17 C 0.7116(6) 0.4287(5) 1.0246(4) 0.0175(13) Uani 1 1 d . . .
C18 C 0.5999(6) 0.3354(5) 0.9647(4) 0.0170(13) Uani 1 1 d . . .
C19 C 0.5882(6) 0.3219(5) 0.8616(5) 0.0193(14) Uani 1 1 d . . .
C20 C 0.4883(6) 0.2387(5) 0.7789(4) 0.0182(13) Uani 1 1 d . . .
H20 H 0.4210 0.1819 0.7892 0.022 Uiso 1 1 calc R . .
C21 C 0.2513(6) 0.0440(5) 0.6061(4) 0.0194(13) Uani 1 1 d . . .
H21A H 0.2933 0.0205 0.6546 0.023 Uiso 1 1 calc R . .
H21B H 0.2151 -0.0240 0.5391 0.023 Uiso 1 1 calc R . .
C22 C 0.1274(6) 0.0819(6) 0.6404(5) 0.0288(16) Uani 1 1 d . . .
H22A H 0.1617 0.1470 0.7082 0.043 Uiso 1 1 calc R . .
H22B H 0.0551 0.0180 0.6425 0.043 Uiso 1 1 calc R . .
H22C H 0.0852 0.1052 0.5928 0.043 Uiso 1 1 calc R . .
C23 C 0.3017(6) 0.0598(5) 0.4111(4) 0.0184(13) Uani 1 1 d . . .
H23A H 0.2997 0.0963 0.3649 0.022 Uiso 1 1 calc R . .
H23B H 0.2021 0.0269 0.4142 0.022 Uiso 1 1 calc R . .
C24 C 0.3640(7) -0.0357(5) 0.3690(5) 0.0266(15) Uani 1 1 d . . .
H24A H 0.4626 -0.0036 0.3655 0.040 Uiso 1 1 calc R . .
H24B H 0.3069 -0.0917 0.3009 0.040 Uiso 1 1 calc R . .
H24C H 0.3631 -0.0738 0.4133 0.040 Uiso 1 1 calc R . .
C25 C 0.4948(6) 0.2432(5) 0.3773(4) 0.0188(14) Uani 1 1 d . . .
C26 C 0.5409(6) 0.1618(5) 0.3071(5) 0.0227(15) Uani 1 1 d . . .
H26 H 0.6214 0.1451 0.3293 0.027 Uiso 1 1 calc R . .
C27 C 0.4720(7) 0.1049(5) 0.2061(5) 0.0252(15) Uani 1 1 d . . .
H27 H 0.5025 0.0477 0.1594 0.030 Uiso 1 1 calc R . .
C28 C 0.3577(7) 0.1320(6) 0.1732(5) 0.0298(16) Uani 1 1 d . . .
H28 H 0.3107 0.0936 0.1034 0.036 Uiso 1 1 calc R . .
C29 C 0.3113(7) 0.2139(6) 0.2404(5) 0.0284(16) Uani 1 1 d . . .
H29 H 0.2336 0.2327 0.2171 0.034 Uiso 1 1 calc R . .
C30 C 0.3797(6) 0.2687(5) 0.3428(5) 0.0223(15) Uani 1 1 d . . .
H30 H 0.3472 0.3243 0.3896 0.027 Uiso 1 1 calc R . .
C31 C 0.6857(6) 0.4366(5) 0.3547(4) 0.0168(13) Uani 1 1 d . . .
H31A H 0.6366 0.3530 0.3132 0.020 Uiso 1 1 calc R . .
H31B H 0.7672 0.4605 0.3263 0.020 Uiso 1 1 calc R . .
C32 C 0.5831(7) 0.5000(5) 0.3482(5) 0.0275(15) Uani 1 1 d . . .
H32A H 0.5080 0.4834 0.3832 0.041 Uiso 1 1 calc R . .
H32B H 0.5397 0.4747 0.2769 0.041 Uiso 1 1 calc R . .
H32C H 0.6349 0.5828 0.3803 0.041 Uiso 1 1 calc R . .
C33 C 0.9544(7) 0.6374(5) 0.4996(5) 0.0223(14) Uani 1 1 d . . .
H33A H 0.9473 0.6041 0.4256 0.027 Uiso 1 1 calc R . .
H33B H 1.0536 0.6529 0.5332 0.027 Uiso 1 1 calc R . .
C34 C 0.9253(7) 0.7514(5) 0.5332(5) 0.0271(16) Uani 1 1 d . . .
H34A H 0.8308 0.7382 0.4954 0.041 Uiso 1 1 calc R . .
H34B H 0.9983 0.8053 0.5199 0.041 Uiso 1 1 calc R . .
H34C H 0.9282 0.7837 0.6059 0.041 Uiso 1 1 calc R . .
C35 C 1.2037(6) 0.8372(5) 0.8851(5) 0.0221(14) Uani 1 1 d . . .
H35A H 1.2449 0.8062 0.8259 0.027 Uiso 1 1 calc R . .
H35B H 1.2815 0.8733 0.9469 0.027 Uiso 1 1 calc R . .
C36 C 1.1451(7) 0.9285(5) 0.8783(5) 0.0326(17) Uani 1 1 d . . .
H36A H 1.0679 0.8932 0.8172 0.049 Uiso 1 1 calc R . .
H36B H 1.2216 0.9890 0.8750 0.049 Uiso 1 1 calc R . .
H36C H 1.1081 0.9620 0.9383 0.049 Uiso 1 1 calc R . .
C37 C 1.1397(6) 0.7970(5) 1.0788(4) 0.0204(14) Uani 1 1 d . . .
H37A H 1.2368 0.8456 1.0843 0.024 Uiso 1 1 calc R . .
H37B H 1.1498 0.7473 1.1117 0.024 Uiso 1 1 calc R . .
C38 C 1.0572(7) 0.8739(5) 1.1343(5) 0.0268(15) Uani 1 1 d . . .
H38A H 1.0491 0.9246 1.1031 0.040 Uiso 1 1 calc R . .
H38B H 1.1080 0.9203 1.2056 0.040 Uiso 1 1 calc R . .
H38C H 0.9615 0.8261 1.1299 0.040 Uiso 1 1 calc R . .
C39 C 0.7620(7) 0.4817(5) 1.1352(4) 0.0214(14) Uani 1 1 d . . .
H39A H 0.8664 0.4981 1.1523 0.026 Uiso 1 1 calc R . .
H39B H 0.7164 0.4261 1.1603 0.026 Uiso 1 1 calc R . .
C40 C 0.7300(7) 0.5920(5) 1.1893(5) 0.0260(15) Uani 1 1 d . . .
H40A H 0.7832 0.6503 1.1705 0.039 Uiso 1 1 calc R . .
H40B H 0.7588 0.6194 1.2627 0.039 Uiso 1 1 calc R . .
H40C H 0.6275 0.5775 1.1697 0.039 Uiso 1 1 calc R . .
C41 C 0.4959(6) 0.2572(5) 0.9952(5) 0.0193(14) Uani 1 1 d . . .
H41A H 0.5441 0.2596 1.0581 0.023 Uiso 1 1 calc R . .
H41B H 0.4667 0.1773 0.9414 0.023 Uiso 1 1 calc R . .
C42 C 0.3642(7) 0.2912(6) 1.0124(5) 0.0348(18) Uani 1 1 d . . .
H42A H 0.3925 0.3708 1.0647 0.052 Uiso 1 1 calc R . .
H42B H 0.3018 0.2403 1.0345 0.052 Uiso 1 1 calc R . .
H42C H 0.3128 0.2846 0.9491 0.052 Uiso 1 1 calc R . .

loop_
_atom_site_aniso_label
_atom_site_aniso_U_11
_atom_site_aniso_U_22
_atom_site_aniso_U_33
_atom_site_aniso_U_23
_atom_site_aniso_U_13
_atom_site_aniso_U_12
Fe1 0.0135(5) 0.0197(5) 0.0125(5) 0.0078(4) 0.0043(3) 0.0018(4)
Cl1 0.0174(8) 0.0238(9) 0.0206(9) 0.0102(7) 0.0050(6) 0.0059(7)
N1 0.012(3) 0.018(3) 0.015(3) 0.007(2) 0.005(2) 0.002(2)
N2 0.009(3) 0.018(3) 0.018(3) 0.008(2) 0.005(2) 0.003(2)
N3 0.020(3) 0.022(3) 0.017(3) 0.014(2) 0.010(2) 0.006(2)
N4 0.018(3) 0.018(3) 0.008(3) 0.007(2) 0.002(2) 0.002(2)
C1 0.015(3) 0.021(3) 0.014(3) 0.010(3) 0.004(2) 0.004(3)
C2 0.011(3) 0.023(3) 0.019(4) 0.008(3) 0.003(3) 0.004(3)
C3 0.013(3) 0.016(3) 0.013(3) 0.005(3) 0.002(2) 0.002(3)
C4 0.012(3) 0.023(3) 0.010(3) 0.007(3) 0.003(2) 0.005(3)
C5 0.017(3) 0.017(3) 0.007(3) 0.003(3) 0.002(2) 0.007(3)
C6 0.018(3) 0.021(3) 0.014(4) 0.010(3) 0.008(3) 0.008(3)
C7 0.022(4) 0.020(3) 0.012(3) 0.009(3) 0.009(3) 0.011(3)
C8 0.021(4) 0.020(3) 0.022(4) 0.016(3) 0.009(3) 0.012(3)
C9 0.012(3) 0.023(3) 0.020(4) 0.011(3) 0.007(3) 0.006(3)
C10 0.016(3) 0.019(3) 0.019(4) 0.010(3) 0.008(3) 0.004(3)
C11 0.014(3) 0.015(3) 0.019(4) 0.007(3) 0.004(3) 0.002(3)
C12 0.010(3) 0.019(3) 0.023(4) 0.008(3) 0.004(3) 0.003(3)
C13 0.009(3) 0.023(3) 0.014(4) 0.006(3) 0.000(2) 0.000(3)
C14 0.016(3) 0.018(3) 0.012(3) 0.006(3) 0.002(2) 0.007(3)
C15 0.018(3) 0.021(3) 0.010(3) 0.007(3) 0.001(2) 0.004(3)
C16 0.022(4) 0.024(3) 0.010(3) 0.008(3) 0.006(3) 0.010(3)
C17 0.013(3) 0.024(3) 0.018(4) 0.013(3) 0.004(3) 0.005(3)
C18 0.018(3) 0.021(3) 0.015(4) 0.011(3) 0.005(3) 0.006(3)
C19 0.015(3) 0.021(3) 0.031(4) 0.017(3) 0.013(3) 0.007(3)
C20 0.020(4) 0.013(3) 0.021(4) 0.010(3) 0.009(3) 0.000(3)
C21 0.017(3) 0.017(3) 0.017(4) 0.007(3) -0.001(3) -0.003(3)
C22 0.016(4) 0.032(4) 0.032(4) 0.015(3) 0.006(3) -0.002(3)
C23 0.014(3) 0.020(3) 0.015(4) 0.005(3) 0.000(2) 0.001(3)
C24 0.023(4) 0.025(4) 0.024(4) 0.008(3) 0.003(3) 0.002(3)
C25 0.015(3) 0.024(3) 0.012(3) 0.010(3) 0.004(3) -0.005(3)
C26 0.020(4) 0.023(4) 0.028(4) 0.013(3) 0.012(3) 0.006(3)
C27 0.029(4) 0.018(3) 0.014(4) -0.001(3) 0.009(3) -0.003(3)
C28 0.034(4) 0.033(4) 0.014(4) 0.014(3) -0.001(3) -0.004(4)
C29 0.026(4) 0.037(4) 0.022(4) 0.020(4) 0.000(3) 0.001(3)
C30 0.019(4) 0.030(4) 0.020(4) 0.014(3) 0.006(3) 0.005(3)
C31 0.014(3) 0.021(3) 0.011(3) 0.008(3) 0.001(2) -0.001(3)
C32 0.033(4) 0.031(4) 0.016(4) 0.010(3) 0.006(3) 0.010(3)
C33 0.026(4) 0.024(4) 0.018(4) 0.012(3) 0.012(3) 0.006(3)
C34 0.029(4) 0.022(4) 0.035(4) 0.016(3) 0.019(3) 0.005(3)
C35 0.018(4) 0.024(3) 0.016(4) 0.008(3) 0.001(3) -0.002(3)
C36 0.039(4) 0.027(4) 0.031(4) 0.016(3) 0.004(3) 0.006(4)
C37 0.018(3) 0.023(3) 0.020(4) 0.011(3) 0.004(3) 0.004(3)
C38 0.024(4) 0.027(4) 0.019(4) 0.003(3) 0.003(3) 0.005(3)
C39 0.026(4) 0.024(3) 0.013(4) 0.009(3) 0.006(3) 0.005(3)
C40 0.027(4) 0.031(4) 0.023(4) 0.013(3) 0.008(3) 0.011(3)
C41 0.015(3) 0.023(3) 0.021(4) 0.014(3) 0.007(3) 0.001(3)
C42 0.024(4) 0.051(5) 0.047(5) 0.036(4) 0.019(3) 0.013(4)

loop_
_atom_type_symbol
_atom_type_description
_atom_type_scat_dispersion_real
_atom_type_scat_dispersion_imag
_atom_type_scat_source
C C 0.0033 0.0016 'International Tables Vol C Tables 4.2.6.8 and 6.1.1.4'
H H 0.0000 0.0000 'International Tables Vol C Tables 4.2.6.8 and 6.1.1.4'
N N 0.0061 0.0033 'International Tables Vol C Tables 4.2.6.8 and 6.1.1.4'
Cl Cl 0.1484 0.1585 'International Tables Vol C Tables 4.2.6.8 and 6.1.1.4'
Fe Fe 0.3463 0.8444 'International Tables Vol C Tables 4.2.6.8 and 6.1.1.4'

loop_
_geom_angle_atom_site_label_1
_geom_angle_atom_site_label_2
_geom_angle_atom_site_label_3
_geom_angle
_geom_angle_site_symmetry_1
_geom_angle_site_symmetry_3
_geom_angle_publ_flag
N1 Fe1 N2 85.78(18) . . ?
N1 Fe1 N3 153.90(18) . . ?
N2 Fe1 N3 88.43(18) . . ?
N1 Fe1 N4 88.95(18) . . ?
N2 Fe1 N4 153.96(17) . . ?
N3 Fe1 N4 85.17(18) . . ?
N1 Fe1 Cl1 103.53(13) . . ?
N2 Fe1 Cl1 103.16(13) . . ?
N3 Fe1 Cl1 102.57(13) . . ?
N4 Fe1 Cl1 102.86(13) . . ?
C4 N1 C1 105.4(5) . . ?
C4 N1 Fe1 127.8(3) . . ?
C1 N1 Fe1 124.6(4) . . ?
C6 N2 C9 106.0(4) . . ?
C6 N2 Fe1 128.8(4) . . ?
C9 N2 Fe1 123.8(4) . . ?
C14 N3 C11 104.6(5) . . ?
C14 N3 Fe1 128.0(4) . . ?
C11 N3 Fe1 125.6(4) . . ?
C16 N4 C19 105.7(5) . . ?
C16 N4 Fe1 128.3(4) . . ?
C19 N4 Fe1 124.4(4) . . ?
C20 C1 N1 125.2(5) . . ?
C20 C1 C2 123.9(5) . . ?
N1 C1 C2 110.8(5) . . ?
C3 C2 C1 108.0(5) . . ?
C3 C2 C21 127.4(5) . . ?
C1 C2 C21 124.6(5) . . ?
C2 C3 C4 106.2(5) . . ?
C2 C3 C23 122.0(5) . . ?
C4 C3 C23 131.1(5) . . ?
N1 C4 C5 123.9(5) . . ?
N1 C4 C3 109.7(4) . . ?
C5 C4 C3 126.2(5) . . ?
C4 C5 C6 124.2(5) . . ?
C4 C5 C25 117.6(5) . . ?
C6 C5 C25 118.2(5) . . ?
N2 C6 C5 124.3(5) . . ?
N2 C6 C7 110.0(5) . . ?
C5 C6 C7 125.7(5) . . ?
C8 C7 C6 106.2(5) . . ?
C8 C7 C31 122.5(5) . . ?
C6 C7 C31 131.2(6) . . ?
C7 C8 C9 108.4(5) . . ?
C7 C8 C33 128.7(5) . . ?
C9 C8 C33 122.8(6) . . ?
C10 C9 N2 125.1(5) . . ?
C10 C9 C8 125.6(5) . . ?
N2 C9 C8 109.3(5) . . ?
C11 C10 C9 128.2(6) . . ?
C10 C11 N3 123.8(6) . . ?
C10 C11 C12 125.7(5) . . ?
N3 C11 C12 110.5(5) . . ?
C13 C12 C11 107.6(5) . . ?
C13 C12 C35 127.6(6) . . ?
C11 C12 C35 124.7(5) . . ?
C12 C13 C14 105.7(5) . . ?
C12 C13 C37 129.8(6) . . ?
C14 C13 C37 124.4(5) . . ?
N3 C14 C15 123.7(5) . . ?
N3 C14 C13 111.6(5) . . ?
C15 C14 C13 124.7(5) . . ?
C16 C15 C14 126.0(6) . . ?
N4 C16 C15 124.4(5) . . ?
N4 C16 C17 111.4(5) . . ?
C15 C16 C17 124.2(6) . . ?
C18 C17 C16 106.2(5) . . ?
C18 C17 C39 128.8(5) . . ?
C16 C17 C39 124.9(6) . . ?
C17 C18 C19 108.3(5) . . ?
C17 C18 C41 127.9(5) . . ?
C19 C18 C41 123.8(5) . . ?
C20 C19 N4 124.9(5) . . ?
C20 C19 C18 126.6(5) . . ?
N4 C19 C18 108.5(5) . . ?
C19 C20 C1 127.6(5) . . ?
C2 C21 C22 113.0(5) . . ?
C3 C23 C24 111.9(5) . . ?
C30 C25 C26 118.5(6) . . ?
C30 C25 C5 120.5(5) . . ?
C26 C25 C5 121.0(5) . . ?
C27 C26 C25 121.2(6) . . ?
C26 C27 C28 119.4(6) . . ?
C29 C28 C27 120.9(6) . . ?
C28 C29 C30 119.1(6) . . ?
C25 C30 C29 120.9(6) . . ?
C7 C31 C32 111.9(5) . . ?
C8 C33 C34 114.5(4) . . ?
C12 C35 C36 112.5(5) . . ?
C13 C37 C38 112.2(5) . . ?
C17 C39 C40 113.4(5) . . ?
C18 C41 C42 112.3(5) . . ?

loop_
_geom_bond_atom_site_label_1
_geom_bond_atom_site_label_2
_geom_bond_distance
_geom_bond_site_symmetry_2
_geom_bond_publ_flag
Fe1 N1 2.044(5) . ?
Fe1 N2 2.055(4) . ?
Fe1 N3 2.056(5) . ?
Fe1 N4 2.060(4) . ?
Fe1 Cl1 2.2175(16) . ?
N1 C4 1.372(7) . ?
N1 C1 1.381(7) . ?
N2 C6 1.357(7) . ?
N2 C9 1.397(7) . ?
N3 C14 1.375(7) . ?
N3 C11 1.380(7) . ?
N4 C16 1.356(7) . ?
N4 C19 1.393(7) . ?
C1 C20 1.381(8) . ?
C1 C2 1.401(8) . ?
C2 C3 1.350(8) . ?
C2 C21 1.503(8) . ?
C3 C4 1.451(8) . ?
C3 C23 1.490(8) . ?
C4 C5 1.406(7) . ?
C5 C6 1.413(8) . ?
C5 C25 1.465(8) . ?
C6 C7 1.461(7) . ?
C7 C8 1.342(8) . ?
C7 C31 1.483(7) . ?
C8 C9 1.423(8) . ?
C8 C33 1.505(8) . ?
C9 C10 1.369(8) . ?
C10 C11 1.357(8) . ?
C11 C12 1.432(8) . ?
C12 C13 1.355(8) . ?
C12 C35 1.496(8) . ?
C13 C14 1.437(8) . ?
C13 C37 1.481(8) . ?
C14 C15 1.382(7) . ?
C15 C16 1.366(8) . ?
C16 C17 1.441(7) . ?
C17 C18 1.335(8) . ?
C17 C39 1.468(8) . ?
C18 C19 1.451(8) . ?
C18 C41 1.512(7) . ?
C19 C20 1.349(8) . ?
C21 C22 1.515(8) . ?
C23 C24 1.510(8) . ?
C25 C30 1.388(8) . ?
C25 C26 1.392(8) . ?
C26 C27 1.378(9) . ?
C27 C28 1.384(9) . ?
C28 C29 1.378(9) . ?
C29 C30 1.393(9) . ?
C31 C32 1.512(8) . ?
C33 C34 1.528(8) . ?
C35 C36 1.525(8) . ?
C37 C38 1.525(8) . ?
C39 C40 1.514(8) . ?
C41 C42 1.513(8) . ?
